data_4328807
loop_
_publ_author_name
'George N. Oh'
'Eun Sang Choi'
'James A. Ibers'

_publ_contact_author_address
;
Department of Chemistry
Northwestern University
Evanston, IL 60208-3113
;
_publ_contact_author_email ibers@chem.northwestern.edu
_publ_contact_author_fax '1 847 491 2976'
_publ_contact_author_name 'James A. Ibers'
_publ_contact_author_phone '1 847 491 5449'
_publ_section_title
;
 Syntheses and Characterization of Nine Quaternary Uranium Chalcogenides
 Among the Compounds A2M3UQ6 (A = K, Rb, Cs; M = Pd, Pt; Q = S, Se)
;
_journal_name_full 'Inorganic Chemistry'
_journal_page_first 4224
_journal_page_last 4230
_journal_paper_doi 10.1021/ic2027048
_journal_volume 51
_journal_year 2012
_chemical_formula_sum 'Cs2 Pt3 Se6 U'
_chemical_formula_weight 1562.88
_chemical_name_systematic
; 
 Dicaesium triplatinum(II) uranium(IV) selenide
;
_space_group_IT_number 69
_symmetry_cell_setting orthorhombic
_symmetry_space_group_name_Hall '-F 2 2'
_symmetry_space_group_name_H-M 'F m m m'
_atom_sites_solution_primary direct
_atom_sites_solution_secondary difmap
_audit_creation_method SHELXL-97
_cell_angle_alpha 90.00
_cell_angle_beta 90.00
_cell_angle_gamma 90.00
_cell_formula_units_Z 8
_cell_length_a 10.0904(5)
_cell_length_b 15.3859(7)
_cell_length_c 17.5882(8)
_cell_measurement_reflns_used 3380
_cell_measurement_temperature 100(2)
_cell_measurement_theta_max 28.769
_cell_measurement_theta_min 2.316
_cell_volume 2730.6(2)
_computing_cell_refinement 'SAINT (Bruker, 2009)'
_computing_data_collection 'APEX2 (Bruker, 2009)'
_computing_data_reduction SAINT
_computing_molecular_graphics 'Crystalmaker (Palmer, 2009)'
_computing_publication_material 'SHELXL (Sheldrick, 2008a)'
_computing_structure_refinement 'SHELXL (Sheldrick, 2008a)'
_computing_structure_solution 'SHELXS (Sheldrick, 2008a)'
_diffrn_ambient_temperature 100(2)
_diffrn_measured_fraction_theta_full 0.972
_diffrn_measured_fraction_theta_max 0.972
_diffrn_measurement_device_type 'Bruker APEXII CCD'
_diffrn_measurement_method /w
_diffrn_radiation_monochromator graphite
_diffrn_radiation_source 'fine-focus sealed tube'
_diffrn_radiation_type MoK\a
_diffrn_radiation_wavelength 0.71073
_diffrn_reflns_av_R_equivalents 0.0362
_diffrn_reflns_av_sigmaI/netI 0.0213
_diffrn_reflns_limit_h_max 13
_diffrn_reflns_limit_h_min -13
_diffrn_reflns_limit_k_max 20
_diffrn_reflns_limit_k_min -20
_diffrn_reflns_limit_l_max 22
_diffrn_reflns_limit_l_min -23
_diffrn_reflns_number 8240
_diffrn_reflns_theta_full 28.87
_diffrn_reflns_theta_max 28.87
_diffrn_reflns_theta_min 2.32
_exptl_absorpt_coefficient_mu 63.670
_exptl_absorpt_correction_T_max 0.1275
_exptl_absorpt_correction_T_min 0.0473
_exptl_absorpt_correction_type numerical
_exptl_absorpt_process_details 'face indexed, SADABS (Sheldrick, 2008b)'
_exptl_crystal_colour black
_exptl_crystal_density_diffrn 7.603
_exptl_crystal_description 'hexagonal plate'
_exptl_crystal_F_000 5120
_exptl_crystal_size_max 0.12
_exptl_crystal_size_mid 0.10
_exptl_crystal_size_min 0.06
_refine_diff_density_max 1.796
_refine_diff_density_min -1.713
_refine_diff_density_rms 0.333
_refine_ls_extinction_coef 0.000055(3)
_refine_ls_extinction_expression Fc^*^=kFc[1+0.001xFc^2^\l^3^/sin(2\q)]^-1/4^
_refine_ls_extinction_method SHELXL
_refine_ls_goodness_of_fit_ref 1.282
_refine_ls_matrix_type full
_refine_ls_number_parameters 38
_refine_ls_number_reflns 980
_refine_ls_number_restraints 0
_refine_ls_restrained_S_all 1.282
_refine_ls_R_factor_all 0.0222
_refine_ls_R_factor_gt 0.0198
_refine_ls_shift/su_max 0.001
_refine_ls_shift/su_mean 0.000
_refine_ls_structure_factor_coef Fsqd
_refine_ls_weighting_details
;
 calc 1/[\s^2^(Fo^2^)+(0.0123Fo^2^)^2^] 
;
_refine_ls_weighting_scheme calc
_refine_ls_wR_factor_gt 0.0386
_refine_ls_wR_factor_ref 0.0391
_reflns_number_gt 916
_reflns_number_total 980
_reflns_threshold_expression >2sigma(I)
_cod_data_source_file ic2027048_si_002_1.cif
_cod_data_source_block csuptse
_cod_database_code 4328807

loop_
_symmetry_equiv_pos_as_xyz
'x, y, z'
'-x, -y, z'
'-x, y, -z'
'x, -y, -z'
'x, y+1/2, z+1/2'
'-x, -y+1/2, z+1/2'
'-x, y+1/2, -z+1/2'
'x, -y+1/2, -z+1/2'
'x+1/2, y, z+1/2'
'-x+1/2, -y, z+1/2'
'-x+1/2, y, -z+1/2'
'x+1/2, -y, -z+1/2'
'x+1/2, y+1/2, z'
'-x+1/2, -y+1/2, z'
'-x+1/2, y+1/2, -z'
'x+1/2, -y+1/2, -z'
'-x, -y, -z'
'x, y, -z'
'x, -y, z'
'-x, y, z'
'-x, -y+1/2, -z+1/2'
'x, y+1/2, -z+1/2'
'x, -y+1/2, z+1/2'
'-x, y+1/2, z+1/2'
'-x+1/2, -y, -z+1/2'
'x+1/2, y, -z+1/2'
'x+1/2, -y, z+1/2'
'-x+1/2, y, z+1/2'
'-x+1/2, -y+1/2, -z'
'x+1/2, y+1/2, -z'
'x+1/2, -y+1/2, z'
'-x+1/2, y+1/2, z'

loop_
_atom_site_label
_atom_site_type_symbol
_atom_site_fract_x
_atom_site_fract_y
_atom_site_fract_z
_atom_site_U_iso_or_equiv
_atom_site_adp_type
_atom_site_occupancy
_atom_site_symmetry_multiplicity
_atom_site_calc_flag
_atom_site_refinement_flags
U1 U 0.0000 0.0000 0.16668(2) 0.00492(10) Uani 1 4 d S
Pt1 Pt 0.33384(2) 0.0000 0.161152(15) 0.00436(8) Uani 1 2 d S
Pt2 Pt 0.16767(3) 0.0000 0.0000 0.00416(10) Uani 1 4 d S
Cs1 Cs 0.2500 0.2500 0.2500 0.00568(14) Uani 1 4 d S
Cs2 Cs 0.0000 0.31225(5) 0.0000 0.01431(17) Uani 1 4 d S
Se1 Se 0.19178(5) 0.11070(3) 0.09954(3) 0.00529(12) Uani 1 1 d .
Se2 Se 0.0000 0.10822(4) 0.30033(4) 0.00513(15) Uani 1 2 d S

loop_
_atom_site_aniso_label
_atom_site_aniso_U_11
_atom_site_aniso_U_22
_atom_site_aniso_U_33
_atom_site_aniso_U_23
_atom_site_aniso_U_13
_atom_site_aniso_U_12
U1 0.00520(19) 0.0044(2) 0.00513(19) 0.000 0.000 0.000
Pt1 0.00402(16) 0.00459(16) 0.00445(15) 0.000 -0.00043(9) 0.000
Pt2 0.0049(2) 0.0041(2) 0.00351(19) 0.000 0.000 0.000
Cs1 0.0067(3) 0.0043(3) 0.0061(3) 0.000 0.000 0.000
Cs2 0.0095(3) 0.0255(4) 0.0080(3) 0.000 0.000 0.000
Se1 0.0062(2) 0.0046(3) 0.0050(2) -0.00006(19) -0.00065(18) 0.00002(19)
Se2 0.0050(3) 0.0045(3) 0.0059(3) 0.0000(3) 0.000 0.000

loop_
_atom_type_symbol
_atom_type_description
_atom_type_scat_dispersion_real
_atom_type_scat_dispersion_imag
_atom_type_scat_source
Se Se -0.0929 2.2259 'International Tables Vol C Tables 4.2.6.8 and 6.1.1.4'
Cs Cs -0.3680 2.1192 'International Tables Vol C Tables 4.2.6.8 and 6.1.1.4'
Pt Pt -1.7033 8.3905 'International Tables Vol C Tables 4.2.6.8 and 6.1.1.4'
U U -9.6767 9.6646 'International Tables Vol C Tables 4.2.6.8 and 6.1.1.4'

loop_
_geom_angle_atom_site_label_1
_geom_angle_atom_site_label_2
_geom_angle_atom_site_label_3
_geom_angle
_geom_angle_site_symmetry_1
_geom_angle_site_symmetry_3
Se1 U1 Se1 73.83(2) 2 20
Se1 U1 Se1 86.07(2) 2 19
Se1 U1 Se1 130.77(2) 20 19
Se1 U1 Se1 130.77(2) 2 .
Se1 U1 Se1 86.07(2) 20 .
Se1 U1 Se1 73.84(2) 19 .
Se1 U1 Se2 89.579(15) 2 2
Se1 U1 Se2 133.398(13) 20 2
Se1 U1 Se2 89.579(15) 19 2
Se1 U1 Se2 133.397(13) . 2
Se1 U1 Se2 133.398(13) 2 .
Se1 U1 Se2 89.580(15) 20 .
Se1 U1 Se2 133.398(13) 19 .
Se1 U1 Se2 89.578(15) . .
Se2 U1 Se2 70.62(3) 2 .
Se1 U1 Pt1 132.079(12) 2 .
Se1 U1 Pt1 132.079(12) 20 .
Se1 U1 Pt1 46.038(10) 19 .
Se1 U1 Pt1 46.038(10) . .
Se2 U1 Pt1 91.348(6) 2 .
Se2 U1 Pt1 91.348(6) . .
Se1 U1 Pt1 46.038(10) 2 2
Se1 U1 Pt1 46.038(10) 20 2
Se1 U1 Pt1 132.079(12) 19 2
Se1 U1 Pt1 132.079(12) . 2
Se2 U1 Pt1 91.349(6) 2 2
Se2 U1 Pt1 91.349(6) . 2
Pt1 U1 Pt1 176.694(15) . 2
Se1 U1 Pt2 45.425(11) 2 17
Se1 U1 Pt2 45.425(11) 20 17
Se1 U1 Pt2 88.876(14) 19 17
Se1 U1 Pt2 88.877(14) . 17
Se2 U1 Pt2 134.972(10) 2 17
Se2 U1 Pt2 134.973(10) . 17
Pt1 U1 Pt2 118.337(11) . 17
Pt1 U1 Pt2 58.357(7) 2 17
Se1 U1 Pt2 88.876(14) 2 .
Se1 U1 Pt2 88.876(14) 20 .
Se1 U1 Pt2 45.424(11) 19 .
Se1 U1 Pt2 45.426(11) . .
Se2 U1 Pt2 134.972(10) 2 .
Se2 U1 Pt2 134.972(10) . .
Pt1 U1 Pt2 58.358(7) . .
Pt1 U1 Pt2 118.336(11) 2 .
Pt2 U1 Pt2 59.979(12) 17 .
Se1 U1 Pt1 134.022(12) 2 25
Se1 U1 Pt1 134.022(12) 20 25
Se1 U1 Pt1 91.937(11) 19 25
Se1 U1 Pt1 91.936(11) . 25
Se2 U1 Pt1 44.448(11) 2 25
Se2 U1 Pt1 44.447(11) . 25
Pt1 U1 Pt1 62.681(8) . 25
Pt1 U1 Pt1 120.625(10) 2 25
Pt2 U1 Pt1 178.983(9) 17 25
Pt2 U1 Pt1 121.039(7) . 25
Se1 U1 Pt1 91.937(11) 2 26_455
Se1 U1 Pt1 91.937(11) 20 26_455
Se1 U1 Pt1 134.022(12) 19 26_455
Se1 U1 Pt1 134.021(12) . 26_455
Se2 U1 Pt1 44.448(11) 2 26_455
Se2 U1 Pt1 44.447(11) . 26_455
Pt1 U1 Pt1 120.624(10) . 26_455
Pt1 U1 Pt1 62.682(8) 2 26_455
Pt2 U1 Pt1 121.039(7) 17 26_455
Pt2 U1 Pt1 178.982(9) . 26_455
Pt1 U1 Pt1 57.943(11) 25 26_455
Se2 Pt1 Se2 85.28(3) 26 25
Se2 Pt1 Se1 92.841(18) 26 .
Se2 Pt1 Se1 168.96(2) 25 .
Se2 Pt1 Se1 168.96(2) 26 19
Se2 Pt1 Se1 92.843(18) 25 19
Se1 Pt1 Se1 86.93(2) . 19
Se2 Pt1 U1 132.363(13) 26 .
Se2 Pt1 U1 132.363(13) 25 .
Se1 Pt1 U1 55.521(13) . .
Se1 Pt1 U1 55.521(13) 19 .
Se2 Pt1 U1 55.143(16) 26 25
Se2 Pt1 U1 55.143(16) 25 25
Se1 Pt1 U1 131.557(13) . 25
Se1 Pt1 U1 131.559(13) 19 25
U1 Pt1 U1 117.320(8) . 25
Se2 Pt1 Cs1 54.521(11) 26 .
Se2 Pt1 Cs1 130.499(17) 25 .
Se1 Pt1 Cs1 54.644(12) . .
Se1 Pt1 Cs1 132.091(14) 19 .
U1 Pt1 Cs1 77.866(4) . .
U1 Pt1 Cs1 76.942(4) 25 .
Se2 Pt1 Cs1 130.499(17) 26 25
Se2 Pt1 Cs1 54.521(11) 25 25
Se1 Pt1 Cs1 132.092(14) . 25
Se1 Pt1 Cs1 54.646(12) 19 25
U1 Pt1 Cs1 77.866(4) . 25
U1 Pt1 Cs1 76.942(4) 25 25
Cs1 Pt1 Cs1 130.409(7) . 25
Se2 Pt1 Cs2 111.344(15) 26 13_545
Se2 Pt1 Cs2 58.036(17) 25 13_545
Se1 Pt1 Cs2 113.080(15) . 13_545
Se1 Pt1 Cs2 58.987(13) 19 13_545
U1 Pt1 Cs2 113.656(7) . 13_545
U1 Pt1 Cs2 112.374(6) 25 13_545
Cs1 Pt1 Cs2 156.020(9) . 13_545
Cs1 Pt1 Cs2 73.525(8) 25 13_545
Se2 Pt1 Cs2 58.036(17) 26 29
Se2 Pt1 Cs2 111.344(15) 25 29
Se1 Pt1 Cs2 58.986(13) . 29
Se1 Pt1 Cs2 113.079(15) 19 29
U1 Pt1 Cs2 113.656(7) . 29
U1 Pt1 Cs2 112.374(6) 25 29
Cs1 Pt1 Cs2 73.525(8) . 29
Cs1 Pt1 Cs2 156.020(9) 25 29
Cs2 Pt1 Cs2 82.514(15) 13_545 29
Se1 Pt2 Se1 91.00(2) 4 19
Se1 Pt2 Se1 87.88(2) 4 18
Se1 Pt2 Se1 168.63(3) 19 18
Se1 Pt2 Se1 168.63(3) 4 .
Se1 Pt2 Se1 87.88(2) 19 .
Se1 Pt2 Se1 91.00(2) 18 .
Se1 Pt2 U1 131.857(13) 4 .
Se1 Pt2 U1 55.375(12) 19 .
Se1 Pt2 U1 131.857(13) 18 .
Se1 Pt2 U1 55.375(12) . .
Se1 Pt2 U1 55.374(12) 4 17
Se1 Pt2 U1 131.857(13) 19 17
Se1 Pt2 U1 55.374(12) 18 17
Se1 Pt2 U1 131.857(13) . 17
U1 Pt2 U1 120.021(12) . 17
Se1 Pt2 Cs2 112.197(15) 4 29
Se1 Pt2 Cs2 112.197(15) 19 29
Se1 Pt2 Cs2 58.132(13) 18 29
Se1 Pt2 Cs2 58.132(13) . 29
U1 Pt2 Cs2 112.253(4) . 29
U1 Pt2 Cs2 112.253(5) 17 29
Se1 Pt2 Cs2 58.132(13) 4 13_545
Se1 Pt2 Cs2 58.132(13) 19 13_545
Se1 Pt2 Cs2 112.197(15) 18 13_545
Se1 Pt2 Cs2 112.197(15) . 13_545
U1 Pt2 Cs2 112.253(4) . 13_545
U1 Pt2 Cs2 112.253(4) 17 13_545
Cs2 Pt2 Cs2 81.486(16) 29 13_545
Se2 Cs1 Se2 101.574(19) 14 21
Se2 Cs1 Se2 86.042(17) 14 26
Se2 Cs1 Se2 150.27(2) 21 26
Se2 Cs1 Se2 150.27(2) 14 .
Se2 Cs1 Se2 86.043(17) 21 .
Se2 Cs1 Se2 101.574(19) 26 .
Se2 Cs1 Se1 135.466(12) 14 .
Se2 Cs1 Se1 94.092(14) 21 .
Se2 Cs1 Se1 62.338(13) 26 .
Se2 Cs1 Se1 71.341(14) . .
Se2 Cs1 Se1 62.339(13) 14 8
Se2 Cs1 Se1 71.340(14) 21 8
Se2 Cs1 Se1 135.466(12) 26 8
Se2 Cs1 Se1 94.092(14) . 8
Se1 Cs1 Se1 160.423(16) . 8
Se2 Cs1 Se1 94.092(14) 14 11
Se2 Cs1 Se1 135.466(12) 21 11
Se2 Cs1 Se1 71.340(14) 26 11
Se2 Cs1 Se1 62.338(13) . 11
Se1 Cs1 Se1 103.337(17) . 11
Se1 Cs1 Se1 80.045(17) 8 11
Se2 Cs1 Se1 71.340(14) 14 14
Se2 Cs1 Se1 62.339(13) 21 14
Se2 Cs1 Se1 94.092(14) 26 14
Se2 Cs1 Se1 135.467(12) . 14
Se1 Cs1 Se1 80.045(17) . 14
Se1 Cs1 Se1 103.337(17) 8 14
Se1 Cs1 Se1 160.423(16) 11 14
Se2 Cs1 Pt1 121.504(9) 14 .
Se2 Cs1 Pt1 128.703(11) 21 .
Se2 Cs1 Pt1 35.462(9) 26 .
Se2 Cs1 Pt1 70.528(11) . .
Se1 Cs1 Pt1 35.755(9) . .
Se1 Cs1 Pt1 151.571(9) 8 .
Se1 Cs1 Pt1 71.667(9) 11 .
Se1 Cs1 Pt1 104.280(9) 14 .
Se2 Cs1 Pt1 35.462(9) 14 22
Se2 Cs1 Pt1 70.528(11) 21 22
Se2 Cs1 Pt1 121.504(9) 26 22
Se2 Cs1 Pt1 128.702(11) . 22
Se1 Cs1 Pt1 151.572(9) . 22
Se1 Cs1 Pt1 35.755(9) 8 22
Se1 Cs1 Pt1 104.279(9) 11 22
Se1 Cs1 Pt1 71.667(9) 14 22
Pt1 Cs1 Pt1 156.966(7) . 22
Se2 Cs1 Pt1 128.703(11) 14 25
Se2 Cs1 Pt1 121.504(9) 21 25
Se2 Cs1 Pt1 70.528(11) 26 25
Se2 Cs1 Pt1 35.461(9) . 25
Se1 Cs1 Pt1 71.668(9) . 25
Se1 Cs1 Pt1 104.279(9) 8 25
Se1 Cs1 Pt1 35.755(9) 11 25
Se1 Cs1 Pt1 151.572(9) 14 25
Pt1 Cs1 Pt1 49.592(7) . 25
Pt1 Cs1 Pt1 136.714(7) 22 25
Se2 Cs1 Pt1 70.528(11) 14 14
Se2 Cs1 Pt1 35.462(9) 21 14
Se2 Cs1 Pt1 128.703(11) 26 14
Se2 Cs1 Pt1 121.505(9) . 14
Se1 Cs1 Pt1 104.279(9) . 14
Se1 Cs1 Pt1 71.667(9) 8 14
Se1 Cs1 Pt1 151.572(9) 11 14
Se1 Cs1 Pt1 35.755(9) 14 14
Pt1 Cs1 Pt1 136.715(7) . 14
Pt1 Cs1 Pt1 49.593(7) 22 14
Pt1 Cs1 Pt1 156.966(7) 25 14
Se2 Cs2 Se2 141.58(3) 21 6_554
Se2 Cs2 Se1 57.091(9) 21 14
Se2 Cs2 Se1 109.625(14) 6_554 14
Se2 Cs2 Se1 109.625(14) 21 16_455
Se2 Cs2 Se1 57.091(9) 6_554 16_455
Se1 Cs2 Se1 143.25(3) 14 16_455
Se2 Cs2 Se1 109.625(14) 21 29
Se2 Cs2 Se1 57.091(9) 6_554 29
Se1 Cs2 Se1 55.485(15) 14 29
Se1 Cs2 Se1 111.584(19) 16_455 29
Se2 Cs2 Se1 57.091(9) 21 31_455
Se2 Cs2 Se1 109.625(14) 6_554 31_455
Se1 Cs2 Se1 111.584(19) 14 31_455
Se1 Cs2 Se1 55.485(15) 16_455 31_455
Se1 Cs2 Se1 143.25(3) 29 31_455
Se2 Cs2 Se1 131.272(15) 21 3
Se2 Cs2 Se1 81.017(13) 6_554 3
Se1 Cs2 Se1 146.839(19) 14 3
Se1 Cs2 Se1 69.224(14) 16_455 3
Se1 Cs2 Se1 115.785(15) 29 3
Se1 Cs2 Se1 92.718(12) 31_455 3
Se2 Cs2 Se1 81.016(13) 21 .
Se2 Cs2 Se1 131.273(15) 6_554 .
Se1 Cs2 Se1 69.223(14) 14 .
Se1 Cs2 Se1 146.840(19) 16_455 .
Se1 Cs2 Se1 92.718(12) 29 .
Se1 Cs2 Se1 115.785(15) 31_455 .
Se1 Cs2 Se1 80.159(19) 3 .
Se2 Cs2 Se1 81.017(13) 21 20
Se2 Cs2 Se1 131.272(15) 6_554 20
Se1 Cs2 Se1 115.785(15) 14 20
Se1 Cs2 Se1 92.718(12) 16_455 20
Se1 Cs2 Se1 146.839(19) 29 20
Se1 Cs2 Se1 69.224(14) 31_455 20
Se1 Cs2 Se1 51.182(16) 3 20
Se1 Cs2 Se1 57.039(17) . 20
Se2 Cs2 Se1 131.272(15) 21 18
Se2 Cs2 Se1 81.017(13) 6_554 18
Se1 Cs2 Se1 92.718(12) 14 18
Se1 Cs2 Se1 115.785(15) 16_455 18
Se1 Cs2 Se1 69.224(14) 29 18
Se1 Cs2 Se1 146.839(19) 31_455 18
Se1 Cs2 Se1 57.038(17) 3 18
Se1 Cs2 Se1 51.183(16) . 18
Se1 Cs2 Se1 80.158(19) 20 18
Se2 Cs2 Pt1 34.110(9) 21 14
Se2 Cs2 Pt1 113.206(19) 6_554 14
Se1 Cs2 Pt1 34.350(9) 14 14
Se1 Cs2 Pt1 114.195(18) 16_455 14
Se1 Cs2 Pt1 77.101(12) 29 14
Se1 Cs2 Pt1 78.899(12) 31_455 14
Se1 Cs2 Pt1 165.194(11) 3 14
Se1 Cs2 Pt1 92.427(8) . 14
Se1 Cs2 Pt1 114.069(8) 20 14
Se1 Cs2 Pt1 126.964(8) 18 14
Se2 Cs2 Pt1 34.110(9) 21 13_455
Se2 Cs2 Pt1 113.206(19) 6_554 13_455
Se1 Cs2 Pt1 78.899(12) 14 13_455
Se1 Cs2 Pt1 77.101(12) 16_455 13_455
Se1 Cs2 Pt1 114.194(18) 29 13_455
Se1 Cs2 Pt1 34.350(9) 31_455 13_455
Se1 Cs2 Pt1 126.964(8) 3 13_455
Se1 Cs2 Pt1 114.069(8) . 13_455
Se1 Cs2 Pt1 92.428(8) 20 13_455
Se1 Cs2 Pt1 165.194(11) 18 13_455
Pt1 Cs2 Pt1 45.008(8) 14 13_455
Pt2 Se1 Pt1 83.813(17) . .
Pt2 Se1 U1 79.199(16) . .
Pt1 Se1 U1 78.441(15) . .
Pt2 Se1 Cs1 173.41(2) . .
Pt1 Se1 Cs1 89.601(15) . .
U1 Se1 Cs1 99.767(15) . .
Pt2 Se1 Cs2 88.205(17) . 29
Pt1 Se1 Cs2 86.664(17) . 29
U1 Se1 Cs2 161.37(2) . 29
Cs1 Se1 Cs2 91.168(14) . 29
Pt2 Se1 Cs2 100.109(16) . .
Pt1 Se1 Cs2 172.68(2) . .
U1 Se1 Cs2 108.279(15) . .
Cs1 Se1 Cs2 86.412(12) . .
Cs2 Se1 Cs2 87.282(12) 29 .
Pt1 Se2 Pt1 86.01(2) 26_455 25
Pt1 Se2 U1 80.410(19) 26_455 .
Pt1 Se2 U1 80.410(19) 25 .
Pt1 Se2 Cs1 176.03(2) 26_455 .
Pt1 Se2 Cs1 90.017(6) 25 .
U1 Se2 Cs1 98.980(15) . .
Pt1 Se2 Cs1 90.017(6) 26_455 21
Pt1 Se2 Cs1 176.03(2) 25 21
U1 Se2 Cs1 98.980(15) . 21
Cs1 Se2 Cs1 93.957(17) . 21
Pt1 Se2 Cs2 87.86(2) 26_455 21
Pt1 Se2 Cs2 87.86(2) 25 21
U1 Se2 Cs2 163.90(3) . 21
Cs1 Se2 Cs2 91.962(16) . 21
Cs1 Se2 Cs2 91.962(16) 21 21

loop_
_geom_bond_atom_site_label_1
_geom_bond_atom_site_label_2
_geom_bond_distance
_geom_bond_site_symmetry_2
U1 Se1 2.8354(5) 2
U1 Se1 2.8354(5) 20
U1 Se1 2.8354(5) 19
U1 Se1 2.8355(5) .
U1 Se2 2.8806(7) 2
U1 Se2 2.8806(7) .
U1 Pt1 3.3699(3) .
U1 Pt1 3.3700(3) 2
U1 Pt2 3.3847(4) 17
U1 Pt2 3.3847(4) .
U1 Pt1 3.4614(4) 25
U1 Pt1 3.4614(4) 26_455
Pt1 Se2 2.4582(5) 26
Pt1 Se2 2.4582(5) 25
Pt1 Se1 2.4759(5) .
Pt1 Se1 2.4759(5) 19
Pt1 U1 3.4613(4) 25
Pt1 Cs1 4.23709(19) .
Pt1 Cs1 4.23709(19) 25
Pt1 Cs2 4.3806(5) 13_545
Pt1 Cs2 4.3806(5) 29
Pt2 Se1 2.4545(5) 4
Pt2 Se1 2.4545(5) 19
Pt2 Se1 2.4545(5) 18
Pt2 Se1 2.4546(5) .
Pt2 U1 3.3848(4) 17
Pt2 Cs2 4.4260(6) 29
Pt2 Cs2 4.4260(6) 13_545
Cs1 Se2 3.4504(5) 14
Cs1 Se2 3.4504(5) 21
Cs1 Se2 3.4504(5) 26
Cs1 Se2 3.4504(5) .
Cs1 Se1 3.4557(5) .
Cs1 Se1 3.4558(5) 8
Cs1 Se1 3.4558(5) 11
Cs1 Se1 3.4558(5) 14
Cs1 Pt1 4.23712(19) 22
Cs1 Pt1 4.2371(2) 25
Cs1 Pt1 4.2371(2) 14
Cs2 Se2 3.7190(7) 21
Cs2 Se2 3.7190(7) 6_554
Cs2 Se1 3.7607(6) 14
Cs2 Se1 3.7607(6) 16_455
Cs2 Se1 3.7607(6) 29
Cs2 Se1 3.7607(6) 31_455
Cs2 Se1 4.0529(7) 3
Cs2 Se1 4.0529(7) .
Cs2 Se1 4.0529(7) 20
Cs2 Se1 4.0529(7) 18
Cs2 Pt1 4.3805(5) 14
Cs2 Pt1 4.3805(5) 13_455
Se1 Cs2 3.7607(6) 29
Se2 Pt1 2.4582(5) 26_455
Se2 Pt1 2.4582(5) 25
Se2 Cs1 3.4504(5) 21
Se2 Cs2 3.7190(7) 21
